data_7049282
loop_
_publ_author_name
'Hong, Dongjing'
'Zhu, Xiancui'
'Wang, Shaowu'
'Wei, Yun'
'Zhou, Shuangliu'
'Huang, Zeming'
'Zhu, Shan'
'Wang, Ruru'
'Yue, Wenrun'
'Mu, Xiaolong'

_publ_section_title
;
 Synthesis, characterization, and reactivity of dinuclear
 organo-rare-earth-metal alkyl complexes supported by
 2-amidate-functionalized indolyl ligands: substituent effects on
 coordination and reactivity.
;
_journal_issue 16
_journal_name_full 'Dalton transactions (Cambridge, England : 2003)'
_journal_page_first 5230
_journal_page_last 5242
_journal_paper_doi 10.1039/c9dt00507b
_journal_volume 48
_journal_year 2019
_chemical_formula_moiety 'C62 H90 Dy2 N4 O6 Si2'
_chemical_formula_sum 'C62 H90 Dy2 N4 O6 Si2'
_chemical_formula_weight 1368.55
_space_group_crystal_system monoclinic
_space_group_IT_number 15
_space_group_name_Hall '-C 2yc'
_space_group_name_H-M_alt 'C 1 2/c 1'
_symmetry_space_group_name_Hall '-C 2yc'
_symmetry_space_group_name_H-M 'C 1 2/c 1'
_atom_sites_solution_hydrogens geom
_atom_sites_solution_primary dual
_audit_creation_date 2018-03-26
_audit_creation_method
;
Olex2 1.2
(compiled 2017.08.10 svn.r3458 for OlexSys, GUI svn.r5381)
;
_audit_update_record
;
2018-03-27 deposited with the CCDC.    2019-03-07 downloaded from the CCDC.
;
_cell_angle_alpha 90
_cell_angle_beta 118.1020(10)
_cell_angle_gamma 90
_cell_formula_units_Z 4
_cell_length_a 30.336(3)
_cell_length_b 14.9931(15)
_cell_length_c 22.644(2)
_cell_measurement_reflns_used 9904
_cell_measurement_temperature 293(2)
_cell_measurement_theta_max 27.41
_cell_measurement_theta_min 2.20
_cell_volume 9085.0(15)
_computing_cell_refinement 'SAINT v7.34A (Bruker, 200?)'
_computing_data_collection 'SAINT v7.34A (Bruker, 200?)'
_computing_data_reduction 'SAINT v7.34A (Bruker, 200?)'
_computing_molecular_graphics 'Olex2 (Dolomanov et al., 2009)'
_computing_publication_material 'Olex2 (Dolomanov et al., 2009)'
_computing_structure_refinement 'ShelXL (Sheldrick, 2015)'
_computing_structure_solution 'ShelXT (Sheldrick, 2015)'
_diffrn_ambient_temperature 293.15
_diffrn_measured_fraction_theta_full 1.000
_diffrn_measured_fraction_theta_max 0.989
_diffrn_measurement_device_type 'CCD area detector'
_diffrn_measurement_method 'phi and omega scans'
_diffrn_radiation_monochromator graphite
_diffrn_radiation_type MoK\a
_diffrn_radiation_wavelength 0.71073
_diffrn_reflns_av_R_equivalents 0.0386
_diffrn_reflns_av_unetI/netI 0.0328
_diffrn_reflns_Laue_measured_fraction_full 1.000
_diffrn_reflns_Laue_measured_fraction_max 0.989
_diffrn_reflns_limit_h_max 39
_diffrn_reflns_limit_h_min -38
_diffrn_reflns_limit_k_max 19
_diffrn_reflns_limit_k_min -19
_diffrn_reflns_limit_l_max 29
_diffrn_reflns_limit_l_min -29
_diffrn_reflns_number 49894
_diffrn_reflns_point_group_measured_fraction_full 1.000
_diffrn_reflns_point_group_measured_fraction_max 0.989
_diffrn_reflns_theta_full 25.242
_diffrn_reflns_theta_max 27.480
_diffrn_reflns_theta_min 1.522
_exptl_absorpt_coefficient_mu 1.693
_exptl_absorpt_correction_type none
_exptl_crystal_colour colourless
_exptl_crystal_colour_primary colourless
_exptl_crystal_density_diffrn 1.001
_exptl_crystal_description block
_exptl_crystal_F_000 2792
_exptl_crystal_size_max 0.23
_exptl_crystal_size_mid 0.21
_exptl_crystal_size_min 0.2
_refine_diff_density_max 2.132
_refine_diff_density_min -0.790
_refine_diff_density_rms 0.068
_refine_ls_extinction_method none
_refine_ls_goodness_of_fit_ref 1.078
_refine_ls_hydrogen_treatment constr
_refine_ls_matrix_type full
_refine_ls_number_parameters 349
_refine_ls_number_reflns 10299
_refine_ls_number_restraints 33
_refine_ls_restrained_S_all 1.087
_refine_ls_R_factor_all 0.0506
_refine_ls_R_factor_gt 0.0328
_refine_ls_shift/su_max 0.003
_refine_ls_shift/su_mean 0.000
_refine_ls_structure_factor_coef Fsqd
_refine_ls_weighting_details 'w=1/[\s^2^(Fo^2^)+(0.0392P)^2^+2.8251P] where P=(Fo^2^+2Fc^2^)/3'
_refine_ls_weighting_scheme calc
_refine_ls_wR_factor_gt 0.0773
_refine_ls_wR_factor_ref 0.0828
_reflns_Friedel_coverage 0.000
_reflns_number_gt 7273
_reflns_number_total 10299
_reflns_threshold_expression 'I > 2\s(I)'
_cod_data_source_file c9dt00507b2.cif
_cod_data_source_block 2b
_cod_depositor_comments 'Adding full bibliography for 7049263--7049284.cif.'
_cod_original_cell_volume 9085.0(16)
_cod_database_code 7049282
_shelx_shelxl_version_number 2018/1
_shelx_space_group_comment
;
The symmetry employed for this shelxl refinement is uniquely defined
by the following loop, which should always be used as a source of
symmetry information in preference to the above space-group names.
They are only intended as comments.
;
_shelx_estimated_absorpt_t_max 0.728
_shelx_estimated_absorpt_t_min 0.697
_olex2_refinement_description
;
1. Fixed Uiso
 At 1.2 times of:
  All C(H) groups, All C(H,H) groups
 At 1.5 times of:
  All C(H,H,H) groups
2. Rigid bond restraints
 C24, C25, C26
 with sigma for 1-2 distances of 0.01 and sigma for 1-3 distances of 0.02
3. Uiso/Uaniso restraints and constraints
C24 \\sim C25 \\sim C26: within 2A with sigma of 0.01 and sigma for terminal
atoms of 0.02
Uanis(C24) \\sim Ueq, Uanis(C25) \\sim Ueq, Uanis(C26) \\sim Ueq: with sigma of
0.02 and sigma for terminal atoms of 0.04
4.a Secondary CH2 refined with riding coordinates:
 C20(H20A,H20B), C24(H24A,H24B), C25(H25A,H25B), C26(H26A,H26B), C27(H27A,
 H27B), C28(H28A,H28B), C29(H29A,H29B), C30(H30A,H30B), C31(H31A,H31B)
4.b Aromatic/amide H refined with riding coordinates:
 C2(H2), C4(H4), C5(H5), C6(H6), C7(H7), C12(H12), C13(H13), C14(H14), C15(H15)
4.c Idealised Me refined as rotating group:
 C17(H17A,H17B,H17C), C18(H18A,H18B,H18C), C19(H19A,H19B,H19C), C21(H21A,H21B,
 H21C), C22(H22A,H22B,H22C), C23(H23A,H23B,H23C)
;
_olex2_submission_special_instructions 'No special instructions were received'

loop_
_space_group_symop_operation_xyz
'x, y, z'
'-x, y, -z+1/2'
'x+1/2, y+1/2, z'
'-x+1/2, y+1/2, -z+1/2'
'-x, -y, -z'
'x, -y, z-1/2'
'-x+1/2, -y+1/2, -z'
'x+1/2, -y+1/2, z-1/2'

loop_
_atom_site_label
_atom_site_type_symbol
_atom_site_fract_x
_atom_site_fract_y
_atom_site_fract_z
_atom_site_U_iso_or_equiv
_atom_site_adp_type
_atom_site_occupancy
_atom_site_site_symmetry_order
_atom_site_calc_flag
_atom_site_refinement_flags_posn
_atom_site_refinement_flags_adp
Dy1 Dy 0.26087(2) 0.73255(2) 0.92311(2) 0.04575(6) Uani 1 1 d . .
Si1 Si 0.14073(4) 0.80117(7) 0.76904(5) 0.0694(3) Uani 1 1 d . .
O1 O 0.26261(8) 0.67220(12) 1.01725(10) 0.0509(5) Uani 1 1 d . .
O2 O 0.35247(9) 0.73904(16) 1.00196(12) 0.0685(6) Uani 1 1 d . .
O3 O 0.29680(9) 0.67200(16) 0.85687(11) 0.0685(6) Uani 1 1 d . .
N1 N 0.22249(10) 0.61626(16) 1.08844(11) 0.0509(6) Uani 1 1 d . .
N2 N 0.24837(11) 0.55627(15) 0.95077(13) 0.0563(7) Uani 1 1 d . .
C1 C 0.22199(12) 0.55619(19) 1.04103(15) 0.0508(7) Uani 1 1 d . .
C2 C 0.20086(13) 0.4757(2) 1.04272(16) 0.0616(9) Uani 1 1 d . .
H2 H 0.196529 0.426495 1.015537 0.074 Uiso 1 1 calc R .
C3 C 0.18711(13) 0.4828(2) 1.09377(16) 0.0595(8) Uani 1 1 d . .
C4 C 0.16353(16) 0.4246(2) 1.11955(19) 0.0769(11) Uani 1 1 d . .
H4 H 0.153195 0.368015 1.101557 0.092 Uiso 1 1 calc R .
C5 C 0.15636(17) 0.4540(3) 1.1717(2) 0.0850(12) Uani 1 1 d . .
H5 H 0.140844 0.416466 1.188979 0.102 Uiso 1 1 calc R .
C6 C 0.17173(16) 0.5390(3) 1.1998(2) 0.0804(12) Uani 1 1 d . .
H6 H 0.166749 0.556571 1.235604 0.096 Uiso 1 1 calc R .
C7 C 0.19390(15) 0.5959(2) 1.17494(17) 0.0680(9) Uani 1 1 d . .
H7 H 0.204076 0.652279 1.193588 0.082 Uiso 1 1 calc R .
C8 C 0.20119(12) 0.56883(19) 1.12119(15) 0.0533(8) Uani 1 1 d . .
C9 C 0.24408(11) 0.5901(2) 1.00012(14) 0.0497(7) Uani 1 1 d . .
C10 C 0.22493(16) 0.4733(2) 0.92185(17) 0.0673(10) Uani 1 1 d . .
C11 C 0.25257(19) 0.3936(2) 0.93147(19) 0.0794(12) Uani 1 1 d . .
C12 C 0.2243(3) 0.3188(3) 0.8980(3) 0.1119(18) Uani 1 1 d . .
H12 H 0.240937 0.264859 0.903503 0.134 Uiso 1 1 calc R .
C13 C 0.1746(3) 0.3200(4) 0.8584(3) 0.125(2) Uani 1 1 d . .
H13 H 0.158017 0.267802 0.837381 0.150 Uiso 1 1 calc R .
C14 C 0.1480(2) 0.3975(4) 0.8487(2) 0.1075(16) Uani 1 1 d . .
H14 H 0.113586 0.398813 0.821544 0.129 Uiso 1 1 calc R .
C15 C 0.17426(17) 0.4742(3) 0.88085(18) 0.0790(11) Uani 1 1 d . .
H15 H 0.156918 0.527526 0.874313 0.095 Uiso 1 1 calc R .
C16 C 0.3083(2) 0.3887(3) 0.9738(3) 0.0965(15) Uani 1 1 d . .
C17 C 0.3300(3) 0.2947(3) 0.9767(3) 0.146(3) Uani 1 1 d . .
H17A H 0.316585 0.253954 0.996837 0.219 Uiso 1 1 calc GR .
H17B H 0.365719 0.296553 1.002825 0.219 Uiso 1 1 calc GR .
H17C H 0.321137 0.274989 0.932108 0.219 Uiso 1 1 calc GR .
C18 C 0.32489(18) 0.4145(3) 1.0471(2) 0.0978(14) Uani 1 1 d . .
H18A H 0.314404 0.474460 1.048843 0.147 Uiso 1 1 calc GR .
H18B H 0.360618 0.410740 1.072506 0.147 Uiso 1 1 calc GR .
H18C H 0.309951 0.374518 1.065686 0.147 Uiso 1 1 calc GR .
C19 C 0.3345(2) 0.4500(3) 0.9447(3) 0.1178(18) Uani 1 1 d . .
H19A H 0.325761 0.431346 0.900033 0.177 Uiso 1 1 calc GR .
H19B H 0.370015 0.446260 0.972236 0.177 Uiso 1 1 calc GR .
H19C H 0.323793 0.510490 0.943974 0.177 Uiso 1 1 calc GR .
C20 C 0.17586(13) 0.7202(2) 0.83493(16) 0.0581(8) Uani 1 1 d . .
H20A H 0.174677 0.665099 0.811781 0.070 Uiso 1 1 calc R .
H20B H 0.155900 0.709988 0.857440 0.070 Uiso 1 1 calc R .
C21 C 0.07279(19) 0.7722(4) 0.7179(3) 0.132(2) Uani 1 1 d . .
H21A H 0.069685 0.716724 0.695022 0.198 Uiso 1 1 calc GR .
H21B H 0.056131 0.818439 0.685634 0.198 Uiso 1 1 calc GR .
H21C H 0.057830 0.766543 0.746774 0.198 Uiso 1 1 calc GR .
C22 C 0.16612(19) 0.8113(3) 0.7089(2) 0.1000(14) Uani 1 1 d . .
H22A H 0.199998 0.832144 0.731982 0.150 Uiso 1 1 calc GR .
H22B H 0.146223 0.852798 0.674225 0.150 Uiso 1 1 calc GR .
H22C H 0.165234 0.754009 0.689338 0.150 Uiso 1 1 calc GR .
C23 C 0.14343(18) 0.9158(3) 0.8030(2) 0.0928(13) Uani 1 1 d . .
H23A H 0.126880 0.916120 0.830168 0.139 Uiso 1 1 calc GR .
H23B H 0.127116 0.957005 0.766598 0.139 Uiso 1 1 calc GR .
H23C H 0.177695 0.933199 0.829690 0.139 Uiso 1 1 calc GR .
C24 C 0.38617(16) 0.8136(3) 1.0183(2) 0.1038(15) Uani 1 1 d . U
H24A H 0.376040 0.861480 1.038196 0.125 Uiso 1 1 calc R .
H24B H 0.386746 0.836163 0.978557 0.125 Uiso 1 1 calc R .
C25 C 0.4348(2) 0.7797(4) 1.0656(4) 0.170(3) Uani 1 1 d . U
H25A H 0.456072 0.776107 1.044503 0.204 Uiso 1 1 calc R .
H25B H 0.450300 0.819822 1.103579 0.204 Uiso 1 1 calc R .
C26 C 0.4294(2) 0.6948(5) 1.0875(4) 0.164(3) Uani 1 1 d . U
H26A H 0.436810 0.697079 1.134108 0.197 Uiso 1 1 calc R .
H26B H 0.452288 0.652999 1.083470 0.197 Uiso 1 1 calc R .
C27 C 0.37833(17) 0.6668(3) 1.0459(2) 0.0932(13) Uani 1 1 d . .
H27A H 0.377382 0.614374 1.020276 0.112 Uiso 1 1 calc R .
H27B H 0.362702 0.652214 1.073500 0.112 Uiso 1 1 calc R .
C28 C 0.34644(15) 0.6732(3) 0.8643(2) 0.0866(12) Uani 1 1 d . .
H28A H 0.367935 0.632095 0.899061 0.104 Uiso 1 1 calc R .
H28B H 0.360681 0.732588 0.875648 0.104 Uiso 1 1 calc R .
C29 C 0.3405(2) 0.6449(5) 0.7976(3) 0.147(3) Uani 1 1 d . .
H29A H 0.341113 0.696530 0.772181 0.176 Uiso 1 1 calc R .
H29B H 0.367418 0.605177 0.803287 0.176 Uiso 1 1 calc R .
C30 C 0.2948(3) 0.6014(6) 0.7642(3) 0.171(3) Uani 1 1 d . .
H30A H 0.300234 0.537764 0.763237 0.205 Uiso 1 1 calc R .
H30B H 0.277013 0.622576 0.718391 0.205 Uiso 1 1 calc R .
C31 C 0.26523(17) 0.6185(3) 0.7984(2) 0.0961(14) Uani 1 1 d . .
H31A H 0.234911 0.650620 0.769301 0.115 Uiso 1 1 calc R .
H31B H 0.256153 0.562909 0.811761 0.115 Uiso 1 1 calc R .

loop_
_atom_site_aniso_label
_atom_site_aniso_U_11
_atom_site_aniso_U_22
_atom_site_aniso_U_33
_atom_site_aniso_U_23
_atom_site_aniso_U_13
_atom_site_aniso_U_12
Dy1 0.06027(10) 0.03936(8) 0.04484(8) -0.00185(6) 0.03071(7) 0.00116(6)
Si1 0.0769(7) 0.0680(6) 0.0560(5) 0.0085(5) 0.0252(5) 0.0071(5)
O1 0.0749(14) 0.0349(11) 0.0582(12) 0.0008(9) 0.0438(11) 0.0026(10)
O2 0.0626(15) 0.0714(15) 0.0637(14) 0.0047(11) 0.0234(12) -0.0007(12)
O3 0.0804(17) 0.0694(16) 0.0693(15) -0.0126(12) 0.0466(13) 0.0016(12)
N1 0.0721(17) 0.0419(13) 0.0472(13) -0.0008(10) 0.0352(13) 0.0040(12)
N2 0.088(2) 0.0390(13) 0.0593(15) -0.0033(11) 0.0493(15) -0.0011(13)
C1 0.069(2) 0.0403(16) 0.0526(17) 0.0035(13) 0.0366(16) 0.0028(14)
C2 0.094(3) 0.0414(17) 0.0627(19) 0.0002(14) 0.048(2) -0.0026(16)
C3 0.079(2) 0.0489(18) 0.0616(19) 0.0096(14) 0.0424(18) 0.0038(16)
C4 0.114(3) 0.051(2) 0.089(3) 0.0079(18) 0.067(3) -0.009(2)
C5 0.120(4) 0.069(3) 0.098(3) 0.016(2) 0.077(3) -0.002(2)
C6 0.118(3) 0.075(3) 0.080(3) 0.012(2) 0.073(3) 0.010(2)
C7 0.101(3) 0.054(2) 0.068(2) 0.0013(16) 0.055(2) 0.0017(18)
C8 0.073(2) 0.0426(16) 0.0535(17) 0.0071(13) 0.0375(17) 0.0046(14)
C9 0.063(2) 0.0379(17) 0.0501(17) 0.0030(12) 0.0281(16) 0.0042(13)
C10 0.111(3) 0.053(2) 0.057(2) -0.0061(15) 0.056(2) -0.010(2)
C11 0.143(4) 0.0437(19) 0.078(3) -0.0069(17) 0.074(3) -0.004(2)
C12 0.197(6) 0.055(3) 0.107(4) -0.020(3) 0.091(4) -0.018(3)
C13 0.206(7) 0.089(4) 0.094(4) -0.035(3) 0.081(4) -0.061(5)
C14 0.148(5) 0.097(4) 0.079(3) -0.013(3) 0.055(3) -0.040(4)
C15 0.109(3) 0.069(2) 0.063(2) -0.0052(18) 0.044(2) -0.022(2)
C16 0.154(5) 0.053(2) 0.121(4) 0.005(2) 0.096(4) 0.023(3)
C17 0.223(7) 0.060(3) 0.190(6) 0.004(3) 0.126(6) 0.047(4)
C18 0.120(4) 0.079(3) 0.098(3) 0.014(2) 0.053(3) 0.030(3)
C19 0.164(5) 0.075(3) 0.166(5) 0.007(3) 0.121(4) 0.024(3)
C20 0.066(2) 0.056(2) 0.0525(18) -0.0005(14) 0.0282(16) -0.0018(15)
C21 0.081(4) 0.150(5) 0.115(4) 0.033(3) 0.004(3) 0.003(3)
C22 0.147(4) 0.086(3) 0.076(3) 0.014(2) 0.060(3) 0.015(3)
C23 0.122(4) 0.070(3) 0.088(3) 0.016(2) 0.052(3) 0.028(2)
C24 0.073(3) 0.096(3) 0.117(4) 0.003(3) 0.023(3) -0.019(2)
C25 0.092(4) 0.143(5) 0.195(5) 0.034(4) 0.003(4) -0.020(3)
C26 0.083(4) 0.161(5) 0.194(6) 0.065(5) 0.020(4) 0.002(4)
C27 0.089(3) 0.086(3) 0.092(3) 0.022(2) 0.033(3) 0.018(2)
C28 0.084(3) 0.106(3) 0.091(3) -0.006(2) 0.059(2) 0.006(2)
C29 0.142(5) 0.220(8) 0.123(5) -0.053(5) 0.099(4) -0.012(5)
C30 0.150(6) 0.267(9) 0.134(5) -0.106(6) 0.097(5) -0.038(6)
C31 0.109(4) 0.104(3) 0.081(3) -0.036(2) 0.049(3) 0.003(3)

loop_
_atom_type_symbol
_atom_type_description
_atom_type_scat_dispersion_real
_atom_type_scat_dispersion_imag
_atom_type_scat_source
C C 0.0033 0.0016 'International Tables Vol C Tables 4.2.6.8 and 6.1.1.4'
H H 0.0000 0.0000 'International Tables Vol C Tables 4.2.6.8 and 6.1.1.4'
Dy Dy -0.1892 4.4098 'International Tables Vol C Tables 4.2.6.8 and 6.1.1.4'
N N 0.0061 0.0033 'International Tables Vol C Tables 4.2.6.8 and 6.1.1.4'
O O 0.0106 0.0060 'International Tables Vol C Tables 4.2.6.8 and 6.1.1.4'
Si Si 0.0817 0.0704 'International Tables Vol C Tables 4.2.6.8 and 6.1.1.4'

loop_
_geom_angle_atom_site_label_1
_geom_angle_atom_site_label_2
_geom_angle_atom_site_label_3
_geom_angle
_geom_angle_site_symmetry_1
_geom_angle_site_symmetry_3
O1 Dy1 Dy1 32.50(5) . 7_567
O1 Dy1 Dy1 32.44(5) 7_567 7_567
O1 Dy1 O1 64.95(8) . 7_567
O1 Dy1 O2 95.97(8) 7_567 .
O1 Dy1 O2 79.64(8) . .
O1 Dy1 O3 163.13(7) 7_567 .
O1 Dy1 O3 127.67(8) . .
O1 Dy1 N1 67.07(7) 7_567 7_567
O1 Dy1 N1 124.66(7) . 7_567
O1 Dy1 N2 50.36(7) . .
O1 Dy1 N2 110.19(7) 7_567 .
O1 Dy1 C9 25.77(7) . .
O1 Dy1 C9 85.11(8) 7_567 .
O1 Dy1 C20 106.66(10) . .
O1 Dy1 C20 91.59(10) 7_567 .
O2 Dy1 Dy1 87.44(6) . 7_567
O2 Dy1 N2 95.72(8) . .
O2 Dy1 C9 92.83(8) . .
O3 Dy1 Dy1 158.36(6) . 7_567
O3 Dy1 O2 77.44(9) . .
O3 Dy1 N2 86.09(8) . .
O3 Dy1 C9 110.50(8) . .
O3 Dy1 C20 94.39(10) . .
N1 Dy1 Dy1 96.06(6) 7_567 7_567
N1 Dy1 O2 79.52(8) 7_567 .
N1 Dy1 O3 96.30(8) 7_567 .
N1 Dy1 N2 174.04(8) 7_567 .
N1 Dy1 C9 149.92(8) 7_567 .
N1 Dy1 C20 100.53(10) 7_567 .
N2 Dy1 Dy1 80.04(5) . 7_567
N2 Dy1 C9 25.77(7) . .
C9 Dy1 Dy1 54.28(6) . 7_567
C20 Dy1 Dy1 100.73(8) . 7_567
C20 Dy1 O2 171.76(10) . .
C20 Dy1 N2 84.70(10) . .
C20 Dy1 C9 91.08(10) . .
C20 Si1 C21 113.5(2) . .
C20 Si1 C22 111.64(19) . .
C20 Si1 C23 112.29(17) . .
C22 Si1 C21 106.2(3) . .
C22 Si1 C23 105.9(2) . .
C23 Si1 C21 106.8(2) . .
Dy1 O1 Dy1 115.05(8) . 7_567
C9 O1 Dy1 105.78(16) . .
C9 O1 Dy1 122.69(17) . 7_567
C24 O2 Dy1 129.0(2) . .
C27 O2 Dy1 121.9(2) . .
C27 O2 C24 108.6(3) . .
C28 O3 Dy1 132.9(2) . .
C28 O3 C31 108.5(3) . .
C31 O3 Dy1 118.5(2) . .
C1 N1 Dy1 117.33(18) . 7_567
C8 N1 Dy1 136.75(19) . 7_567
C8 N1 C1 104.0(2) . .
C9 N2 Dy1 84.34(17) . .
C9 N2 C10 120.5(3) . .
C10 N2 Dy1 144.5(2) . .
N1 C1 C9 114.8(3) . .
C2 C1 N1 112.4(3) . .
C2 C1 C9 132.8(3) . .
C1 C2 H2 126.9 . .
C1 C2 C3 106.2(3) . .
C3 C2 H2 126.9 . .
C2 C3 C4 134.0(3) . .
C2 C3 C8 106.6(3) . .
C8 C3 C4 119.3(3) . .
C3 C4 H4 120.9 . .
C5 C4 C3 118.2(4) . .
C5 C4 H4 120.9 . .
C4 C5 H5 119.0 . .
C4 C5 C6 121.9(3) . .
C6 C5 H5 119.0 . .
C5 C6 H6 119.8 . .
C7 C6 C5 120.4(3) . .
C7 C6 H6 119.8 . .
C6 C7 H7 120.3 . .
C6 C7 C8 119.3(3) . .
C8 C7 H7 120.3 . .
N1 C8 C3 110.8(3) . .
N1 C8 C7 128.5(3) . .
C7 C8 C3 120.7(3) . .
O1 C9 Dy1 48.44(13) . .
O1 C9 C1 113.1(2) . .
N2 C9 Dy1 69.89(16) . .
N2 C9 O1 114.5(3) . .
N2 C9 C1 132.4(3) . .
C1 C9 Dy1 151.9(2) . .
C11 C10 N2 122.2(4) . .
C15 C10 N2 117.3(3) . .
C15 C10 C11 120.4(4) . .
C10 C11 C16 123.1(4) . .
C12 C11 C10 115.2(5) . .
C12 C11 C16 121.7(4) . .
C11 C12 H12 118.0 . .
C13 C12 C11 124.1(5) . .
C13 C12 H12 118.0 . .
C12 C13 H13 119.7 . .
C12 C13 C14 120.5(5) . .
C14 C13 H13 119.7 . .
C13 C14 H14 121.0 . .
C13 C14 C15 117.9(6) . .
C15 C14 H14 121.0 . .
C10 C15 C14 121.9(5) . .
C10 C15 H15 119.1 . .
C14 C15 H15 119.1 . .
C11 C16 C17 113.6(5) . .
C11 C16 C18 111.8(3) . .
C11 C16 C19 110.3(4) . .
C17 C16 C19 105.5(4) . .
C18 C16 C17 105.6(4) . .
C18 C16 C19 109.6(4) . .
C16 C17 H17A 109.5 . .
C16 C17 H17B 109.5 . .
C16 C17 H17C 109.5 . .
H17A C17 H17B 109.5 . .
H17A C17 H17C 109.5 . .
H17B C17 H17C 109.5 . .
C16 C18 H18A 109.5 . .
C16 C18 H18B 109.5 . .
C16 C18 H18C 109.5 . .
H18A C18 H18B 109.5 . .
H18A C18 H18C 109.5 . .
H18B C18 H18C 109.5 . .
C16 C19 H19A 109.5 . .
C16 C19 H19B 109.5 . .
C16 C19 H19C 109.5 . .
H19A C19 H19B 109.5 . .
H19A C19 H19C 109.5 . .
H19B C19 H19C 109.5 . .
Dy1 C20 H20A 105.4 . .
Dy1 C20 H20B 105.4 . .
Si1 C20 Dy1 127.58(17) . .
Si1 C20 H20A 105.4 . .
Si1 C20 H20B 105.4 . .
H20A C20 H20B 106.0 . .
Si1 C21 H21A 109.5 . .
Si1 C21 H21B 109.5 . .
Si1 C21 H21C 109.5 . .
H21A C21 H21B 109.5 . .
H21A C21 H21C 109.5 . .
H21B C21 H21C 109.5 . .
Si1 C22 H22A 109.5 . .
Si1 C22 H22B 109.5 . .
Si1 C22 H22C 109.5 . .
H22A C22 H22B 109.5 . .
H22A C22 H22C 109.5 . .
H22B C22 H22C 109.5 . .
Si1 C23 H23A 109.5 . .
Si1 C23 H23B 109.5 . .
Si1 C23 H23C 109.5 . .
H23A C23 H23B 109.5 . .
H23A C23 H23C 109.5 . .
H23B C23 H23C 109.5 . .
O2 C24 H24A 110.6 . .
O2 C24 H24B 110.6 . .
O2 C24 C25 105.6(4) . .
H24A C24 H24B 108.7 . .
C25 C24 H24A 110.6 . .
C25 C24 H24B 110.6 . .
C24 C25 H25A 109.8 . .
C24 C25 H25B 109.8 . .
H25A C25 H25B 108.2 . .
C26 C25 C24 109.5(5) . .
C26 C25 H25A 109.8 . .
C26 C25 H25B 109.8 . .
C25 C26 H26A 110.2 . .
C25 C26 H26B 110.2 . .
C25 C26 C27 107.4(5) . .
H26A C26 H26B 108.5 . .
C27 C26 H26A 110.2 . .
C27 C26 H26B 110.2 . .
O2 C27 C26 107.6(4) . .
O2 C27 H27A 110.2 . .
O2 C27 H27B 110.2 . .
C26 C27 H27A 110.2 . .
C26 C27 H27B 110.2 . .
H27A C27 H27B 108.5 . .
O3 C28 H28A 110.8 . .
O3 C28 H28B 110.8 . .
O3 C28 C29 104.9(4) . .
H28A C28 H28B 108.8 . .
C29 C28 H28A 110.8 . .
C29 C28 H28B 110.8 . .
C28 C29 H29A 110.2 . .
C28 C29 H29B 110.2 . .
H29A C29 H29B 108.5 . .
C30 C29 C28 107.4(4) . .
C30 C29 H29A 110.2 . .
C30 C29 H29B 110.2 . .
C29 C30 H30A 109.8 . .
C29 C30 H30B 109.8 . .
C29 C30 C31 109.5(5) . .
H30A C30 H30B 108.2 . .
C31 C30 H30A 109.8 . .
C31 C30 H30B 109.8 . .
O3 C31 C30 105.9(4) . .
O3 C31 H31A 110.6 . .
O3 C31 H31B 110.6 . .
C30 C31 H31A 110.6 . .
C30 C31 H31B 110.6 . .
H31A C31 H31B 108.7 . .

loop_
_geom_bond_atom_site_label_1
_geom_bond_atom_site_label_2
_geom_bond_distance
_geom_bond_site_symmetry_2
Dy1 Dy1 3.8728(4) 7_567
Dy1 O1 2.2973(18) 7_567
Dy1 O1 2.2933(18) .
Dy1 O2 2.499(3) .
Dy1 O3 2.409(2) .
Dy1 N1 2.364(2) 7_567
Dy1 N2 2.783(2) .
Dy1 C9 2.949(3) .
Dy1 C20 2.413(3) .
Si1 C20 1.827(3) .
Si1 C21 1.879(5) .
Si1 C22 1.860(4) .
Si1 C23 1.869(4) .
O1 C9 1.333(4) .
O2 C24 1.441(5) .
O2 C27 1.429(4) .
O3 C28 1.434(4) .
O3 C31 1.456(4) .
N1 C1 1.396(4) .
N1 C8 1.387(4) .
N2 C9 1.288(3) .
N2 C10 1.429(4) .
C1 C2 1.375(4) .
C1 C9 1.467(4) .
C2 H2 0.9300 .
C2 C3 1.406(4) .
C3 C4 1.417(4) .
C3 C8 1.407(4) .
C4 H4 0.9300 .
C4 C5 1.370(5) .
C5 H5 0.9300 .
C5 C6 1.402(6) .
C6 H6 0.9300 .
C6 C7 1.362(5) .
C7 H7 0.9300 .
C7 C8 1.396(4) .
C10 C11 1.417(5) .
C10 C15 1.371(5) .
C11 C12 1.399(6) .
C11 C16 1.503(6) .
C12 H12 0.9300 .
C12 C13 1.344(8) .
C13 H13 0.9300 .
C13 C14 1.372(8) .
C14 H14 0.9300 .
C14 C15 1.393(6) .
C15 H15 0.9300 .
C16 C17 1.544(6) .
C16 C18 1.541(6) .
C16 C19 1.548(6) .
C17 H17A 0.9600 .
C17 H17B 0.9600 .
C17 H17C 0.9600 .
C18 H18A 0.9600 .
C18 H18B 0.9600 .
C18 H18C 0.9600 .
C19 H19A 0.9600 .
C19 H19B 0.9600 .
C19 H19C 0.9600 .
C20 H20A 0.9700 .
C20 H20B 0.9700 .
C21 H21A 0.9600 .
C21 H21B 0.9600 .
C21 H21C 0.9600 .
C22 H22A 0.9600 .
C22 H22B 0.9600 .
C22 H22C 0.9600 .
C23 H23A 0.9600 .
C23 H23B 0.9600 .
C23 H23C 0.9600 .
C24 H24A 0.9700 .
C24 H24B 0.9700 .
C24 C25 1.446(7) .
C25 H25A 0.9700 .
C25 H25B 0.9700 .
C25 C26 1.404(8) .
C26 H26A 0.9700 .
C26 H26B 0.9700 .
C26 C27 1.446(7) .
C27 H27A 0.9700 .
C27 H27B 0.9700 .
C28 H28A 0.9700 .
C28 H28B 0.9700 .
C28 C29 1.496(6) .
C29 H29A 0.9700 .
C29 H29B 0.9700 .
C29 C30 1.389(7) .
C30 H30A 0.9700 .
C30 H30B 0.9700 .
C30 C31 1.458(6) .
C31 H31A 0.9700 .
C31 H31B 0.9700 .
